data_1508740
loop_
_publ_author_name
'Jacobsen, Christian Borch'
'Albrecht, \/Lukasz'
'Udmark, Jonas'
'J\/orgensen, Karl Anker'

_publ_section_title
;
 Enantioselective formation of substituted 3,4-dihydrocoumarins by a
 multicatalytic one-pot process.
;
_journal_issue 21
_journal_name_full 'Organic letters'
_journal_page_first 5526
_journal_page_last 5529
_journal_paper_doi 10.1021/ol302627u
_journal_volume 14
_journal_year 2012
_chemical_absolute_configuration ad
_chemical_formula_moiety 'C17 H13 Br O3'
_chemical_formula_sum 'C17 H13 Br O3'
_chemical_formula_weight 345.18
_chemical_name_systematic
;
 ? 
;
_space_group_crystal_system orthorhombic
_space_group_IT_number 19
_space_group_name_Hall 'P 2ac 2ab'
_space_group_name_H-M_alt 'P 21 21 21'
_symmetry_space_group_name_Hall 'P 2ac 2ab'
_symmetry_space_group_name_H-M 'P 21 21 21'
_atom_sites_solution_hydrogens geom
_atom_sites_solution_primary direct
_atom_sites_solution_secondary difmap
_audit_creation_date 2012-08-23
_audit_creation_method
;
  Olex2 1.2
  (compiled 2012.05.09 svn.r2324, GUI svn.r4230)
;
_cell_angle_alpha 90.00
_cell_angle_beta 90.00
_cell_angle_gamma 90.00
_cell_formula_units_Z 4
_cell_length_a 5.7141(10)
_cell_length_b 13.121(2)
_cell_length_c 18.590(3)
_cell_measurement_reflns_used 9975
_cell_measurement_temperature 100
_cell_measurement_theta_max 30.56
_cell_measurement_theta_min 2.69
_cell_volume 1393.8(4)
_computing_data_reduction 'SAINT v7.68A (Bruker, 2009)'
_computing_molecular_graphics
;
O. V. Dolomanov, L. J. Bourhis, R. J. Gildea, J. A. K. Howard and H. Puschmann,
OLEX2: a complete structure solution, refinement and analysis program.
J. Appl. Cryst. (2009). 42, 339-341.
;
_computing_publication_material
;
O. V. Dolomanov, L. J. Bourhis, R. J. Gildea, J. A. K. Howard and H. Puschmann,
OLEX2: a complete structure solution, refinement and analysis program.
J. Appl. Cryst. (2009). 42, 339-341.
;
_computing_structure_refinement
;
SHELXL, G.M. Sheldrick, Acta Cryst.
(2008). A64, 112-122
;
_computing_structure_solution
;
SHELXS, G.M. Sheldrick, Acta Cryst.
(2008). A64, 112-122
;
_diffrn_ambient_temperature 100
_diffrn_measured_fraction_theta_full 0.994
_diffrn_measured_fraction_theta_max 0.899
_diffrn_measurement_device_type 'Bruker APEX-II CCD'
_diffrn_measurement_method '\f and \w scans'
_diffrn_radiation_monochromator graphite
_diffrn_radiation_type MoK\a
_diffrn_radiation_wavelength 0.71073
_diffrn_reflns_av_R_equivalents 0.0371
_diffrn_reflns_av_unetI/netI 0.0169
_diffrn_reflns_limit_h_max 7
_diffrn_reflns_limit_h_min -8
_diffrn_reflns_limit_k_max 18
_diffrn_reflns_limit_k_min -18
_diffrn_reflns_limit_l_max 25
_diffrn_reflns_limit_l_min -26
_diffrn_reflns_number 42569
_diffrn_reflns_theta_full 29.50
_diffrn_reflns_theta_max 31.55
_diffrn_reflns_theta_min 1.90
_diffrn_source 'fine-focus sealed tube'
_diffrn_standards_number 0
_exptl_absorpt_coefficient_mu 2.956
_exptl_absorpt_correction_T_max 0.7145
_exptl_absorpt_correction_T_min 0.4232
_exptl_absorpt_correction_type gaussian
_exptl_absorpt_process_details
;
SADABS-2008/1 (Bruker,2008) was used for absorption correction.
wR2(int) was 0.0957 before and 0.0494 after correction.
The Ratio of minimum to maximum transmission is 0.5923.
The \l/2 correction factor is 0.0015.
;
_exptl_crystal_colour 'clear light colourless'
_exptl_crystal_colour_lustre clear
_exptl_crystal_colour_modifier light
_exptl_crystal_colour_primary colourless
_exptl_crystal_density_diffrn 1.645
_exptl_crystal_density_method 'not measured'
_exptl_crystal_description irregular
_exptl_crystal_F_000 696
_exptl_crystal_size_max 0.5
_exptl_crystal_size_mid 0.277
_exptl_crystal_size_min 0.107
_refine_diff_density_max 0.304
_refine_diff_density_min -0.224
_refine_diff_density_rms 0.047
_refine_ls_abs_structure_details 'Flack H D (1983), Acta Cryst. A39, 876-881'
_refine_ls_abs_structure_Flack -0.003(4)
_refine_ls_extinction_method none
_refine_ls_goodness_of_fit_ref 1.048
_refine_ls_hydrogen_treatment constr
_refine_ls_matrix_type full
_refine_ls_number_parameters 190
_refine_ls_number_reflns 4004
_refine_ls_number_restraints 0
_refine_ls_restrained_S_all 1.048
_refine_ls_R_factor_all 0.0172
_refine_ls_R_factor_gt 0.0165
_refine_ls_shift/su_max 0.002
_refine_ls_shift/su_mean 0.000
_refine_ls_structure_factor_coef Fsqd
_refine_ls_weighting_details 'calc w=1/[\s^2^(Fo^2^)+(0.0196P)^2^+0.3586P] where P=(Fo^2^+2Fc^2^)/3'
_refine_ls_weighting_scheme calc
_refine_ls_wR_factor_gt 0.0401
_refine_ls_wR_factor_ref 0.0403
_reflns_number_gt 3920
_reflns_number_total 4004
_reflns_threshold_expression >2sigma(I)
_cod_data_source_file ol302627u_si_002.cif
_cod_data_source_block 12jo0010a_0m
_cod_original_cell_volume 1393.7(4)
_cod_database_code 1508740

loop_
_space_group_symop_id
_space_group_symop_operation_xyz
1 'x, y, z'
2 '-x+1/2, -y, z+1/2'
3 'x+1/2, -y+1/2, -z'
4 '-x, y+1/2, -z+1/2'

loop_
_atom_site_label
_atom_site_type_symbol
_atom_site_fract_x
_atom_site_fract_y
_atom_site_fract_z
_atom_site_U_iso_or_equiv
_atom_site_adp_type
_atom_site_occupancy
_atom_site_symmetry_multiplicity
_atom_site_calc_flag
_atom_site_refinement_flags
Br1 Br 0.31886(2) 0.316687(9) 0.454996(6) 0.01779(4) Uani 1 1 d .
O3 O 0.18318(16) 0.67700(7) 0.33700(5) 0.02145(18) Uani 1 1 d .
C5 C 0.2239(2) 0.81609(10) 0.44869(7) 0.0183(2) Uani 1 1 d .
H5 H 0.0857 0.7760 0.4460 0.022 Uiso 1 1 calc R
O6 O 1.05903(17) 0.59511(7) 0.14336(5) 0.02171(19) Uani 1 1 d .
C7 C 0.5156(2) 0.36980(9) 0.38159(6) 0.0145(2) Uani 1 1 d .
C8 C 0.7210(2) 0.31894(9) 0.36521(6) 0.0162(2) Uani 1 1 d .
H8 H 0.7629 0.2583 0.3899 0.019 Uiso 1 1 calc R
C9 C 0.4477(2) 0.45761(9) 0.34515(6) 0.0144(2) Uani 1 1 d .
H9 H 0.3036 0.4898 0.3567 0.017 Uiso 1 1 calc R
O10 O 0.96307(16) 0.48454(7) 0.22721(5) 0.01790(18) Uani 1 1 d .
C11 C 0.5280(2) 0.59438(9) 0.25042(6) 0.0142(2) Uani 1 1 d .
H11 H 0.3561 0.5917 0.2406 0.017 Uiso 1 1 calc R
C12 C 0.5917(2) 0.49849(9) 0.29152(6) 0.0132(2) Uani 1 1 d .
C13 C 0.8006(2) 0.44780(9) 0.27667(6) 0.0146(2) Uani 1 1 d .
C14 C 0.6540(2) 0.59193(10) 0.17766(6) 0.0172(2) Uani 1 1 d .
H14A H 0.5702 0.5439 0.1457 0.021 Uiso 1 1 calc R
H14B H 0.6433 0.6605 0.1557 0.021 Uiso 1 1 calc R
C15 C 0.3722(2) 0.71908(9) 0.34341(7) 0.0148(2) Uani 1 1 d .
C16 C 0.4052(2) 0.80028(9) 0.39947(6) 0.0151(2) Uani 1 1 d .
C17 C 0.5757(2) 0.69213(9) 0.29403(6) 0.0149(2) Uani 1 1 d .
H17A H 0.7188 0.6825 0.3233 0.018 Uiso 1 1 calc R
H17B H 0.6041 0.7494 0.2605 0.018 Uiso 1 1 calc R
C18 C 0.8644(2) 0.35850(10) 0.31192(7) 0.0173(2) Uani 1 1 d .
H18 H 1.0058 0.3247 0.2995 0.021 Uiso 1 1 calc R
C19 C 0.4466(2) 0.94964(10) 0.50579(7) 0.0210(3) Uani 1 1 d .
H19 H 0.4598 1.0008 0.5417 0.025 Uiso 1 1 calc R
C21 C 0.2455(2) 0.89056(10) 0.50163(7) 0.0207(3) Uani 1 1 d .
H21 H 0.1221 0.9010 0.5351 0.025 Uiso 1 1 calc R
C22 C 0.6081(2) 0.85936(10) 0.40423(7) 0.0177(2) Uani 1 1 d .
H22 H 0.7326 0.8488 0.3712 0.021 Uiso 1 1 calc R
C23 C 0.6281(2) 0.93404(9) 0.45750(7) 0.0202(2) Uani 1 1 d .
H23 H 0.7662 0.9741 0.4606 0.024 Uiso 1 1 calc R
C1 C 0.9051(2) 0.56157(9) 0.18052(7) 0.0165(2) Uani 1 1 d .

loop_
_atom_site_aniso_label
_atom_site_aniso_U_11
_atom_site_aniso_U_22
_atom_site_aniso_U_33
_atom_site_aniso_U_23
_atom_site_aniso_U_13
_atom_site_aniso_U_12
Br1 0.02249(6) 0.01669(5) 0.01420(5) 0.00316(4) 0.00416(5) 0.00184(5)
O3 0.0148(4) 0.0227(4) 0.0269(4) -0.0052(4) 0.0018(4) -0.0021(5)
C5 0.0153(5) 0.0187(5) 0.0208(6) 0.0000(5) 0.0011(4) 0.0000(5)
O6 0.0205(5) 0.0242(4) 0.0204(4) 0.0013(4) 0.0042(4) -0.0051(4)
C7 0.0170(6) 0.0149(5) 0.0118(5) 0.0006(4) 0.0005(4) -0.0021(4)
C8 0.0179(6) 0.0139(5) 0.0168(5) 0.0015(4) -0.0027(4) 0.0020(5)
C9 0.0134(5) 0.0149(5) 0.0147(5) -0.0012(4) -0.0003(4) 0.0003(5)
O10 0.0142(4) 0.0191(4) 0.0204(4) 0.0033(3) 0.0039(4) 0.0003(3)
C11 0.0137(5) 0.0143(5) 0.0146(5) 0.0019(4) 0.0001(4) 0.0001(5)
C12 0.0145(5) 0.0127(5) 0.0125(5) -0.0007(4) -0.0021(4) -0.0003(5)
C13 0.0128(5) 0.0162(5) 0.0147(5) 0.0001(4) 0.0005(5) -0.0032(5)
C14 0.0192(6) 0.0194(5) 0.0131(5) 0.0016(4) -0.0013(5) -0.0003(5)
C15 0.0147(6) 0.0135(5) 0.0162(5) 0.0018(4) -0.0006(4) 0.0020(4)
C16 0.0146(5) 0.0144(5) 0.0164(5) 0.0011(4) -0.0014(4) 0.0012(4)
C17 0.0130(5) 0.0138(5) 0.0181(5) 0.0003(4) 0.0009(4) -0.0010(5)
C18 0.0151(6) 0.0162(5) 0.0205(6) -0.0006(4) -0.0005(4) 0.0022(5)
C19 0.0262(7) 0.0182(5) 0.0187(6) -0.0026(5) -0.0028(5) 0.0009(5)
C21 0.0201(6) 0.0227(6) 0.0191(6) -0.0015(5) 0.0026(5) 0.0023(5)
C22 0.0175(6) 0.0168(5) 0.0189(6) 0.0012(4) 0.0006(5) -0.0009(5)
C23 0.0202(6) 0.0180(5) 0.0225(6) -0.0002(5) -0.0027(5) -0.0029(4)
C1 0.0204(6) 0.0147(5) 0.0145(5) -0.0018(4) -0.0009(5) -0.0030(5)

loop_
_atom_type_symbol
_atom_type_description
_atom_type_scat_dispersion_real
_atom_type_scat_dispersion_imag
_atom_type_scat_source
C C 0.0033 0.0016 'International Tables Vol C Tables 4.2.6.8 and 6.1.1.4'
H H 0.0000 0.0000 'International Tables Vol C Tables 4.2.6.8 and 6.1.1.4'
O O 0.0106 0.0060 'International Tables Vol C Tables 4.2.6.8 and 6.1.1.4'
Br Br -0.2901 2.4595 'International Tables Vol C Tables 4.2.6.8 and 6.1.1.4'

loop_
_geom_angle_atom_site_label_1
_geom_angle_atom_site_label_2
_geom_angle_atom_site_label_3
_geom_angle
C21 C5 C16 120.05(12)
C8 C7 Br1 118.87(9)
C8 C7 C9 121.89(11)
C9 C7 Br1 119.23(10)
C7 C8 C18 118.55(11)
C7 C9 C12 120.02(12)
C1 O10 C13 120.75(10)
C12 C11 C14 108.34(10)
C12 C11 C17 112.52(10)
C14 C11 C17 113.50(10)
C9 C12 C11 122.40(11)
C13 C12 C9 117.49(11)
C13 C12 C11 120.11(11)
O10 C13 C12 122.43(11)
C18 C13 O10 115.32(11)
C18 C13 C12 122.22(11)
C1 C14 C11 115.23(10)
O3 C15 C16 120.03(11)
O3 C15 C17 120.82(11)
C16 C15 C17 119.13(10)
C5 C16 C15 117.78(11)
C22 C16 C5 119.42(11)
C22 C16 C15 122.80(11)
C15 C17 C11 112.04(10)
C8 C18 C13 119.80(11)
C23 C19 C21 120.03(12)
C19 C21 C5 120.33(12)
C16 C22 C23 120.13(12)
C19 C23 C22 120.04(12)
O6 C1 O10 117.16(12)
O6 C1 C14 125.90(12)
O10 C1 C14 116.85(11)

loop_
_geom_bond_atom_site_label_1
_geom_bond_atom_site_label_2
_geom_bond_distance
Br1 C7 1.9003(12)
O3 C15 1.2189(16)
C5 C16 1.3981(17)
C5 C21 1.3923(18)
O6 C1 1.2019(16)
C7 C8 1.3844(17)
C7 C9 1.3916(17)
C8 C18 1.3863(17)
C9 C12 1.3996(16)
O10 C13 1.3929(15)
O10 C1 1.3727(15)
C11 C12 1.5162(16)
C11 C14 1.5323(17)
C11 C17 1.5415(16)
C12 C13 1.3937(17)
C13 C18 1.3912(17)
C14 C1 1.4903(19)
C15 C16 1.5022(17)
C15 C17 1.5232(17)
C16 C22 1.3972(18)
C19 C21 1.3879(19)
C19 C23 1.3872(19)
C22 C23 1.3978(18)
